data_2016440
loop_
_publ_author_name
'Quiroga, Jairo'
'Portilla, Jaime'
'Low, John N.'
'Cobo, Justo'
'Glidewell, Christopher'

_publ_section_title
;
 A hydrogen-bonded chain of rings in
 5-amino-1-(4-methoxybenzoyl)-3-methylpyrazole and a three-dimensional
 hydrogen-bonded framework in
 5-amino-3-methyl-1-(2-nitrobenzoyl)pyrazole
;
_journal_coeditor_code HJ3064
_journal_issue 2
_journal_name_full 'Acta Crystallographica Section C'
_journal_page_first o76
_journal_page_last o79
_journal_paper_doi 10.1107/S0108270107067522
_journal_volume 64
_journal_year 2008
_chemical_formula_iupac 'C11 H10 N4 O3'
_chemical_formula_moiety 'C11 H10 N4 O3'
_chemical_formula_sum 'C11 H10 N4 O3'
_chemical_formula_weight 246.23
_chemical_name_systematic
;
5-Amino-3-methyl-1-(2-nitrobenzoyl)pyrazole
;
_space_group_IT_number 33
_symmetry_cell_setting orthorhombic
_symmetry_space_group_name_Hall 'P 2c -2n'
_symmetry_space_group_name_H-M 'P n a 21'
_atom_sites_solution_hydrogens geom
_atom_sites_solution_primary direct
_atom_sites_solution_secondary difmap
_cell_angle_alpha 90.00
_cell_angle_beta 90.00
_cell_angle_gamma 90.00
_cell_formula_units_Z 4
_cell_length_a 11.4212(15)
_cell_length_b 7.1787(14)
_cell_length_c 13.2595(10)
_cell_measurement_reflns_used 1309
_cell_measurement_temperature 120(2)
_cell_measurement_theta_max 27.54
_cell_measurement_theta_min 3.23
_cell_volume 1087.1(3)
_computing_cell_refinement 'DIRAX/LSQ (Duisenberg <i>et al.</i>,  2000)'
_computing_data_collection 'COLLECT (Hooft, 1999)'
_computing_data_reduction 'EVALCCD (Duisenberg <i>et al.</i>,  2003)'
_computing_molecular_graphics 'PLATON (Spek, 2003)'
_computing_publication_material 'SHELXL97 (Sheldrick, 1997) and PRPKAPPA (Ferguson, 1999)'
_computing_structure_refinement 'OSCAIL (McArdle, 2003) and SHELXL97 (Sheldrick, 1997)'
_computing_structure_solution 'Sir2004 (Burla <i>et al.</i>,  2005)'
_diffrn_ambient_temperature 120(2)
_diffrn_detector_area_resol_mean 9.091
_diffrn_measured_fraction_theta_full 0.998
_diffrn_measured_fraction_theta_max 0.998
_diffrn_measurement_device_type 'Bruker--Nonius KappaCCD'
_diffrn_measurement_method '\f & \w scans'
_diffrn_radiation_monochromator graphite
_diffrn_radiation_source 'Bruker-Nonius FR591 rotating anode'
_diffrn_radiation_type 'Mo K\a'
_diffrn_radiation_wavelength 0.71073
_diffrn_reflns_av_R_equivalents 0.0443
_diffrn_reflns_av_sigmaI/netI 0.0184
_diffrn_reflns_limit_h_max 14
_diffrn_reflns_limit_h_min -14
_diffrn_reflns_limit_k_max 9
_diffrn_reflns_limit_k_min -9
_diffrn_reflns_limit_l_max 17
_diffrn_reflns_limit_l_min -16
_diffrn_reflns_number 23596
_diffrn_reflns_theta_full 27.54
_diffrn_reflns_theta_max 27.54
_diffrn_reflns_theta_min 3.23
_diffrn_standards_decay_% 0
_diffrn_standards_number 0
_exptl_absorpt_coefficient_mu 0.114
_exptl_absorpt_correction_T_max 0.950
_exptl_absorpt_correction_T_min 0.943
_exptl_absorpt_correction_type multi-scan
_exptl_absorpt_process_details '(SADABS; Sheldrick, 2003)'
_exptl_crystal_colour yellow
_exptl_crystal_density_diffrn 1.504
_exptl_crystal_density_method 'not measured'
_exptl_crystal_description block
_exptl_crystal_F_000 512
_exptl_crystal_size_max 0.55
_exptl_crystal_size_mid 0.51
_exptl_crystal_size_min 0.45
_refine_diff_density_max 0.196
_refine_diff_density_min -0.210
_refine_ls_extinction_method none
_refine_ls_goodness_of_fit_ref 1.162
_refine_ls_hydrogen_treatment constr
_refine_ls_matrix_type full
_refine_ls_number_parameters 165
_refine_ls_number_reflns 1309
_refine_ls_number_restraints 1
_refine_ls_restrained_S_all 1.162
_refine_ls_R_factor_all 0.0453
_refine_ls_R_factor_gt 0.0385
_refine_ls_shift/su_max 0.000
_refine_ls_shift/su_mean 0.000
_refine_ls_structure_factor_coef Fsqd
_refine_ls_weighting_details 'w=1/[\s^2^(Fo^2^)+(0.0449P)^2^+0.5442P] where P=(Fo^2^+2Fc^2^)/3'
_refine_ls_weighting_scheme calc
_refine_ls_wR_factor_gt 0.0906
_refine_ls_wR_factor_ref 0.0970
_reflns_number_gt 1197
_reflns_number_total 1309
_reflns_threshold_expression I>2\s(I)
_cod_data_source_file hj3064.cif
_cod_data_source_block II
_cod_depositor_comments
;
The following automatic conversions were performed:
'_exptl_absorpt_correction_type' value 'Multi-scan' changed to
'multi-scan' according to
'/home/saulius/struct/CIF-dictionaries/cif_core.dic' dictionary named
'cif_core.dic' version 2.4.1 from 2010-06-29.

Automatic conversion script
Id: cif_fix_enum 1527 2010-12-29 10:47:43Z saulius 

The following automatic conversions were performed:

'_exptl_absorpt_correction_type' value 'Multi-scan' changed to
'multi-scan' according to
/home/saulius/struct/CIF-dictionaries/cif_core.dic dictionary named
'cif_core.dic' version 2.4.1 from 2010-06-29.

Automatic conversion script
Id: cif_fix_values 1715 2011-07-08 13:25:40Z adriana 
;
_cod_database_code 2016440
_cod_database_fobs_code 2016440

loop_
_symmetry_equiv_pos_as_xyz
'x, y, z'
'-x, -y, z+1/2'
'-x+1/2, y+1/2, z+1/2'
'x+1/2, -y+1/2, z'

loop_
_atom_site_type_symbol
_atom_site_label
_atom_site_fract_x
_atom_site_fract_y
_atom_site_fract_z
_atom_site_U_iso_or_equiv
_atom_site_adp_type
_atom_site_calc_flag
_atom_site_refinement_flags
_atom_site_occupancy
O O1 0.67677(17) 0.4541(3) 0.50590(15) 0.0258(4) Uani d . 1
O O121 0.53764(16) 0.2764(3) 0.70553(16) 0.0266(4) Uani d . 1
O O122 0.36585(18) 0.3140(3) 0.77307(17) 0.0299(5) Uani d . 1
N N1 0.64417(19) 0.6216(3) 0.64926(17) 0.0193(4) Uani d . 1
N N2 0.56231(18) 0.7122(3) 0.71101(17) 0.0203(4) Uani d . 1
N N5 0.85228(19) 0.5661(3) 0.63892(19) 0.0246(5) Uani d . 1
N N12 0.43602(19) 0.3340(3) 0.70350(17) 0.0218(5) Uani d . 1
C C1 0.6075(2) 0.5218(4) 0.56546(18) 0.0191(5) Uani d . 1
C C3 0.6277(2) 0.7868(3) 0.7831(2) 0.0205(5) Uani d . 1
C C4 0.7478(2) 0.7483(4) 0.7716(2) 0.0209(5) Uani d . 1
C C5 0.7576(2) 0.6442(3) 0.6856(2) 0.0202(5) Uani d . 1
C C11 0.4777(2) 0.5132(3) 0.5484(2) 0.0187(5) Uani d . 1
C C12 0.3959(2) 0.4307(3) 0.6120(2) 0.0202(5) Uani d . 1
C C13 0.2772(2) 0.4291(4) 0.5914(2) 0.0248(6) Uani d . 1
C C14 0.2381(2) 0.5128(4) 0.5034(2) 0.0286(6) Uani d . 1
C C15 0.3172(3) 0.5943(4) 0.4377(2) 0.0272(6) Uani d . 1
C C16 0.4369(2) 0.5941(4) 0.4596(2) 0.0229(5) Uani d . 1
C C31 0.5710(3) 0.8975(4) 0.8653(2) 0.0276(6) Uani d . 1
H H5A 0.8393 0.5262 0.5725 0.030 Uiso d R 1
H H5B 0.9232 0.6285 0.6537 0.030 Uiso d R 1
H H4 0.8095 0.7868 0.8149 0.025 Uiso calc R 1
H H13 0.2235 0.3719 0.6366 0.030 Uiso calc R 1
H H14 0.1569 0.5143 0.4882 0.034 Uiso calc R 1
H H15 0.2899 0.6508 0.3773 0.033 Uiso calc R 1
H H16 0.4906 0.6493 0.4137 0.027 Uiso calc R 1
H H31A 0.4915 0.9320 0.8448 0.041 Uiso calc R 1
H H31B 0.6168 1.0105 0.8780 0.041 Uiso calc R 1
H H31C 0.5675 0.8224 0.9270 0.041 Uiso calc R 1

loop_
_atom_site_aniso_label
_atom_site_aniso_U_11
_atom_site_aniso_U_22
_atom_site_aniso_U_33
_atom_site_aniso_U_12
_atom_site_aniso_U_13
_atom_site_aniso_U_23
O1 0.0246(10) 0.0291(10) 0.0237(10) 0.0021(8) 0.0031(9) -0.0039(8)
O121 0.0229(9) 0.0267(9) 0.0303(10) 0.0023(8) 0.0002(9) 0.0057(9)
O122 0.0329(10) 0.0329(11) 0.0240(9) -0.0048(9) 0.0085(9) 0.0004(9)
N1 0.0165(9) 0.0211(10) 0.0203(10) 0.0001(8) 0.0011(8) -0.0026(9)
N2 0.0196(9) 0.0212(10) 0.0201(10) 0.0021(8) 0.0020(9) -0.0047(9)
N5 0.0194(10) 0.0259(11) 0.0286(12) -0.0009(9) 0.0018(9) 0.0008(10)
N12 0.0246(10) 0.0198(10) 0.0210(10) -0.0034(8) 0.0011(9) -0.0025(10)
C1 0.0204(12) 0.0182(11) 0.0186(12) -0.0021(10) 0.0011(10) 0.0005(10)
C3 0.0247(12) 0.0175(11) 0.0193(11) -0.0002(10) -0.0033(11) 0.0039(10)
C4 0.0211(11) 0.0230(12) 0.0185(12) -0.0024(10) -0.0029(10) 0.0041(11)
C5 0.0170(11) 0.0187(11) 0.0250(12) -0.0020(9) -0.0019(10) 0.0049(10)
C11 0.0208(12) 0.0159(11) 0.0195(11) 0.0002(10) -0.0003(9) -0.0033(10)
C12 0.0216(12) 0.0180(11) 0.0210(12) -0.0001(10) -0.0031(10) -0.0013(9)
C13 0.0205(12) 0.0245(13) 0.0293(14) -0.0033(10) 0.0016(11) -0.0066(12)
C14 0.0234(13) 0.0295(15) 0.0329(15) 0.0031(11) -0.0082(13) -0.0113(12)
C15 0.0319(15) 0.0265(13) 0.0232(13) 0.0046(12) -0.0090(12) -0.0042(11)
C16 0.0272(12) 0.0221(13) 0.0194(12) 0.0015(10) -0.0026(11) -0.0028(11)
C31 0.0334(15) 0.0262(13) 0.0233(14) 0.0010(11) 0.0000(11) -0.0050(12)

loop_
_atom_type_symbol
_atom_type_description
_atom_type_scat_dispersion_real
_atom_type_scat_dispersion_imag
_atom_type_scat_source
C C 0.0033 0.0000 'International Tables Vol C Tables 4.2.6.8 and 6.1.1.4'
H H 0.0000 0.0000 'International Tables Vol C Tables 4.2.6.8 and 6.1.1.4'
N N 0.0061 0.0000 'International Tables Vol C Tables 4.2.6.8 and 6.1.1.4'
O O 0.0106 0.0000 'International Tables Vol C Tables 4.2.6.8 and 6.1.1.4'

loop_
_geom_angle_atom_site_label_1
_geom_angle_atom_site_label_2
_geom_angle_atom_site_label_3
_geom_angle
_geom_angle_publ_flag
C1 N1 C5 128.2(2) no
C1 N1 N2 120.4(2) no
C5 N1 N2 111.4(2) no
C3 N2 N1 103.5(2) no
C5 N5 H5A 115.2 no
C5 N5 H5B 112.9 no
H5A N5 H5B 118.3 no
O122 N12 O121 123.9(2) no
O122 N12 C12 118.1(2) no
O121 N12 C12 118.0(2) no
O1 C1 N1 122.0(2) no
O1 C1 C11 121.8(2) no
N1 C1 C11 116.1(2) no
N2 C3 C4 113.0(2) no
N2 C3 C31 119.7(2) no
C4 C3 C31 127.2(3) no
C5 C4 C3 106.1(2) no
C5 C4 H4 126.9 no
C3 C4 H4 126.9 no
N5 C5 C4 131.8(2) no
N5 C5 N1 122.1(2) no
C4 C5 N1 106.0(2) no
C12 C11 C16 117.7(2) no
C12 C11 C1 126.1(2) no
C16 C11 C1 116.2(2) no
C13 C12 C11 122.9(2) no
C13 C12 N12 117.7(2) no
C11 C12 N12 119.4(2) no
C12 C13 C14 118.5(3) no
C12 C13 H13 120.7 no
C14 C13 H13 120.7 no
C15 C14 C13 120.2(3) no
C15 C14 H14 119.9 no
C13 C14 H14 119.9 no
C14 C15 C16 120.4(3) no
C14 C15 H15 119.8 no
C16 C15 H15 119.8 no
C11 C16 C15 120.2(3) no
C11 C16 H16 119.9 no
C15 C16 H16 119.9 no
C3 C31 H31A 109.5 no
C3 C31 H31B 109.5 no
H31A C31 H31B 109.5 no
C3 C31 H31C 109.5 no
H31A C31 H31C 109.5 no
H31B C31 H31C 109.5 no

loop_
_geom_bond_atom_site_label_1
_geom_bond_atom_site_label_2
_geom_bond_distance
_geom_bond_publ_flag
O1 C1 1.219(3) no
O121 N12 1.232(3) no
O122 N12 1.231(3) no
N1 C1 1.387(3) no
N1 C5 1.392(3) no
N1 N2 1.403(3) no
N2 C3 1.326(3) no
N5 C5 1.366(3) no
N5 H5A 0.9383 no
N5 H5B 0.9457 no
N12 C12 1.471(3) no
C1 C11 1.501(4) no
C3 C4 1.408(4) no
C3 C31 1.496(4) no
C4 C5 1.369(4) no
C4 H4 0.95 no
C11 C12 1.392(4) no
C11 C16 1.393(4) no
C12 C13 1.383(4) no
C13 C14 1.386(4) no
C13 H13 0.95 no
C14 C15 1.385(4) no
C14 H14 0.95 no
C15 C16 1.397(4) no
C15 H15 0.95 no
C16 H16 0.95 no
C31 H31A 0.98 no
C31 H31B 0.98 no
C31 H31C 0.98 no

loop_
_geom_hbond_atom_site_label_D
_geom_hbond_atom_site_label_H
_geom_hbond_atom_site_label_A
_geom_hbond_site_symmetry_A
_geom_hbond_distance_DH
_geom_hbond_distance_HA
_geom_hbond_distance_DA
_geom_hbond_angle_DHA
_geom_hbond_publ_flag
N5 H5A O1 . 0.94 2.12 2.788(3) 127 y
N5 H5B N2 4_565 0.95 2.10 3.033(3) 169 y
C13 H13 O121 4_455 0.95 2.54 3.457(3) 161 y
C15 H15 O122 3_554 0.95 2.54 3.409(4) 152 y
C16 H16 O122 2_664 0.95 2.50 3.410(3) 161 y

loop_
_geom_torsion_atom_site_label_1
_geom_torsion_atom_site_label_2
_geom_torsion_atom_site_label_3
_geom_torsion_atom_site_label_4
_geom_torsion
_geom_torsion_publ_flag
C1 N1 N2 C3 178.4(2) no
C5 N1 N2 C3 -0.1(3) no
C5 N1 C1 O1 -7.7(4) no
N2 N1 C1 O1 174.0(2) no
C5 N1 C1 C11 176.4(2) no
N2 N1 C1 C11 -1.9(3) no
N1 N2 C3 C4 -0.4(3) no
N1 N2 C3 C31 180.0(2) no
N2 C3 C4 C5 0.7(3) no
C31 C3 C4 C5 -179.6(2) no
C3 C4 C5 N5 -179.0(3) no
C3 C4 C5 N1 -0.7(3) no
C1 N1 C5 N5 0.6(4) no
N2 N1 C5 N5 179.0(2) no
C1 N1 C5 C4 -177.9(2) no
N2 N1 C5 C4 0.6(3) no
O1 C1 C11 C12 120.5(3) no
N1 C1 C11 C12 -63.6(3) no
O1 C1 C11 C16 -58.7(3) no
N1 C1 C11 C16 117.2(3) no
C16 C11 C12 C13 -1.2(4) no
C1 C11 C12 C13 179.6(2) no
C16 C11 C12 N12 176.4(2) no
C1 C11 C12 N12 -2.8(4) no
O122 N12 C12 C13 -24.6(3) no
O121 N12 C12 C13 154.7(2) no
O122 N12 C12 C11 157.6(2) no
O121 N12 C12 C11 -23.1(3) no
C11 C12 C13 C14 0.3(4) no
N12 C12 C13 C14 -177.4(2) no
C12 C13 C14 C15 0.6(4) no
C13 C14 C15 C16 -0.4(4) no
C12 C11 C16 C15 1.3(4) no
C1 C11 C16 C15 -179.4(2) no
C14 C15 C16 C11 -0.6(4) no

loop_
_cod_related_entry_id
_cod_related_entry_database
_cod_related_entry_code
1 ChemSpider 21119372
